data_1502080
loop_
_publ_author_name
'Pawlu\'c, Piotr'
'Franczyk, Adrian'
'Walkowiak, J\;edrzej'
'Hreczycho, Grzegorz'
'Kubicki, Maciej'
'Marciniec, Bogdan'

_publ_contact_author
;  
Kubicki, Maciej
Department of Chemistry
Adam Mickiewicz University
Grunwaldzka 6
60-780 Pozna\'n
Poland
;
_publ_section_title
;
 (E)-9-(2-iodovinyl)-9H-carbazole: a new coupling reagent for the
 synthesis of \p-conjugated carbazoles.
;
_journal_issue 8
_journal_name_full 'Organic letters'
_journal_page_first 1976
_journal_page_last 1979
_journal_paper_doi 10.1021/ol200350a
_journal_volume 13
_journal_year 2011
_chemical_formula_moiety 'C32 H29 N O Si'
_chemical_formula_sum 'C32 H29 N O Si'
_chemical_formula_weight 471.65
_chemical_name_systematic
;
 ?
;
_space_group_IT_number 2
_symmetry_cell_setting triclinic
_symmetry_space_group_name_Hall '-P 1'
_symmetry_space_group_name_H-M 'P -1'
_atom_sites_solution_hydrogens geom
_atom_sites_solution_primary direct
_atom_sites_solution_secondary difmap
_audit_creation_method SHELXL-97
_cell_angle_alpha 90.96(2)
_cell_angle_beta 96.20(2)
_cell_angle_gamma 100.08(2)
_cell_formula_units_Z 4
_cell_length_a 8.497(2)
_cell_length_b 17.410(3)
_cell_length_c 17.576(3)
_cell_measurement_reflns_used 3171
_cell_measurement_temperature 100(1)
_cell_measurement_theta_max 26.4885
_cell_measurement_theta_min 2.8390
_cell_volume 2543.3(9)
_computing_cell_refinement 'CrysAlis Pro (Oxford Diffraction (2009))'
_computing_data_collection 'CrysAlis Pro (Oxford Diffraction (2009))'
_computing_data_reduction 'CrysAlis Pro (Oxford Diffraction (2009))'
_computing_molecular_graphics
;
Stereochemical Workstation (Siemens, 1989), Mercury (Macrae et al, 2008)
;
_computing_publication_material 'SHELXL-97 (Sheldrick, 2008)'
_computing_structure_refinement 'SHELXL-97 (Sheldrick, 2008)'
_computing_structure_solution 'SHELXS-97 (Sheldrick, 2008)'
_diffrn_ambient_temperature 100(2)
_diffrn_detector_area_resol_mean 16.1544
_diffrn_measured_fraction_theta_full 0.944
_diffrn_measured_fraction_theta_max 0.944
_diffrn_measurement_device_type 'Xcalibur, Eos'
_diffrn_measurement_method \w-scan
_diffrn_radiation_monochromator graphite
_diffrn_radiation_source 'Enhance (Mo) X-ray Source'
_diffrn_radiation_type 'Mo K\a'
_diffrn_radiation_wavelength 0.71073
_diffrn_reflns_av_R_equivalents 0.1449
_diffrn_reflns_av_sigmaI/netI 0.2146
_diffrn_reflns_limit_h_max 10
_diffrn_reflns_limit_h_min -9
_diffrn_reflns_limit_k_max 19
_diffrn_reflns_limit_k_min -20
_diffrn_reflns_limit_l_max 20
_diffrn_reflns_limit_l_min -20
_diffrn_reflns_number 22783
_diffrn_reflns_theta_full 25.00
_diffrn_reflns_theta_max 25.00
_diffrn_reflns_theta_min 2.88
_exptl_absorpt_coefficient_mu 0.118
_exptl_absorpt_correction_type none
_exptl_crystal_colour yellow
_exptl_crystal_density_diffrn 1.232
_exptl_crystal_density_method 'not measured'
_exptl_crystal_description plate
_exptl_crystal_F_000 1000
_exptl_crystal_size_max 0.4
_exptl_crystal_size_mid 0.4
_exptl_crystal_size_min 0.1
_refine_diff_density_max 0.420
_refine_diff_density_min -0.462
_refine_diff_density_rms 0.072
_refine_ls_extinction_method none
_refine_ls_goodness_of_fit_ref 0.971
_refine_ls_hydrogen_treatment mixed
_refine_ls_matrix_type full
_refine_ls_number_parameters 631
_refine_ls_number_reflns 8452
_refine_ls_number_restraints 0
_refine_ls_restrained_S_all 0.971
_refine_ls_R_factor_all 0.1960
_refine_ls_R_factor_gt 0.0889
_refine_ls_shift/su_max 0.011
_refine_ls_shift/su_mean 0.003
_refine_ls_structure_factor_coef Fsqd
_refine_ls_weighting_details 'calc w=1/[\s^2^(Fo^2^)+(0.0600P)^2^+0.0000P] where P=(Fo^2^+2Fc^2^)/3'
_refine_ls_weighting_scheme calc
_refine_ls_wR_factor_gt 0.1833
_refine_ls_wR_factor_ref 0.2314
_reflns_number_gt 3433
_reflns_number_total 8452
_reflns_threshold_expression >2\s(I)
_cod_data_source_file ol200350a_si_003.cif
_cod_data_source_block 1
_cod_original_sg_symbol_H-M P-1
_cod_database_code 1502080

loop_
_symmetry_equiv_pos_as_xyz
'x, y, z'
'-x, -y, -z'

loop_
_atom_site_label
_atom_site_type_symbol
_atom_site_fract_x
_atom_site_fract_y
_atom_site_fract_z
_atom_site_U_iso_or_equiv
_atom_site_adp_type
_atom_site_occupancy
_atom_site_symmetry_multiplicity
_atom_site_calc_flag
_atom_site_refinement_flags
C1A C 0.3377(6) 0.8492(3) -0.5366(4) 0.0408(15) Uani 1 1 d .
H1A H 0.3206 0.8155 -0.4952 0.049 Uiso 1 1 calc R
C2A C 0.3947(6) 0.8247(4) -0.6010(4) 0.0503(18) Uani 1 1 d .
H2A H 0.4144 0.7729 -0.6052 0.060 Uiso 1 1 calc R
C3A C 0.4241(6) 0.8758(4) -0.6609(4) 0.0505(17) Uani 1 1 d .
H3A H 0.4653 0.8576 -0.7047 0.061 Uiso 1 1 calc R
C4A C 0.3955(6) 0.9513(3) -0.6588(4) 0.0440(16) Uani 1 1 d .
H4A H 0.4148 0.9850 -0.7001 0.053 Uiso 1 1 calc R
C5A C 0.3369(6) 0.9760(3) -0.5933(4) 0.0372(14) Uani 1 1 d .
C6A C 0.3009(5) 1.0508(3) -0.5695(3) 0.0316(13) Uani 1 1 d .
C7A C 0.3072(6) 1.1224(3) -0.6028(4) 0.0428(16) Uani 1 1 d .
H7A H 0.3401 1.1292 -0.6525 0.051 Uiso 1 1 calc R
C8A C 0.2669(6) 1.1823(3) -0.5650(4) 0.0470(17) Uani 1 1 d .
H8A H 0.2722 1.2315 -0.5880 0.056 Uiso 1 1 calc R
C9A C 0.2171(6) 1.1727(4) -0.4919(4) 0.0519(18) Uani 1 1 d .
H9A H 0.1905 1.2160 -0.4656 0.062 Uiso 1 1 calc R
C10A C 0.2058(6) 1.1016(3) -0.4570(4) 0.0381(15) Uani 1 1 d .
H10A H 0.1698 1.0943 -0.4079 0.046 Uiso 1 1 calc R
C11A C 0.2494(6) 1.0422(3) -0.4974(4) 0.0375(15) Uani 1 1 d .
N12A N 0.2506(5) 0.9655(2) -0.4752(3) 0.0367(12) Uani 1 1 d .
C13A C 0.3059(6) 0.9239(3) -0.5332(3) 0.0367(14) Uani 1 1 d .
C14A C 0.2020(6) 0.9378(3) -0.4056(4) 0.0412(15) Uani 1 1 d .
H14A H 0.2132 0.9750 -0.3644 0.049 Uiso 1 1 calc R
C15A C 0.1421(6) 0.8647(3) -0.3919(4) 0.0500(17) Uani 1 1 d .
H15A H 0.1249 0.8271 -0.4332 0.060 Uiso 1 1 calc R
C16A C 0.1020(7) 0.8390(3) -0.3191(4) 0.0486(17) Uani 1 1 d .
C17A C 0.0726(6) 0.8134(3) -0.2600(4) 0.0418(15) Uani 1 1 d .
C18A C 0.0498(6) 0.7824(3) -0.1833(3) 0.0350(14) Uani 1 1 d .
C19A C -0.0591(6) 0.7023(3) -0.1908(3) 0.0394(15) Uani 1 1 d .
C20A C -0.0148(6) 0.6389(3) -0.1530(4) 0.0477(17) Uani 1 1 d .
H20A H 0.0863 0.6447 -0.1226 0.057 Uiso 1 1 calc R
C21A C -0.1194(7) 0.5654(3) -0.1592(4) 0.0542(18) Uani 1 1 d .
H21A H -0.0893 0.5224 -0.1324 0.065 Uiso 1 1 calc R
C22A C -0.2639(7) 0.5569(4) -0.2042(4) 0.0558(18) Uani 1 1 d .
H22A H -0.3338 0.5077 -0.2088 0.067 Uiso 1 1 calc R
C23A C -0.3077(6) 0.6186(4) -0.2421(4) 0.057(2) Uani 1 1 d .
H23A H -0.4090 0.6125 -0.2724 0.069 Uiso 1 1 calc R
C24A C -0.2046(6) 0.6912(3) -0.2368(4) 0.0484(17) Uani 1 1 d .
H24A H -0.2349 0.7332 -0.2652 0.058 Uiso 1 1 calc R
C25A C -0.0242(5) 0.8371(3) -0.1337(4) 0.0376(15) Uani 1 1 d .
C26A C -0.0333(5) 0.8220(3) -0.0567(4) 0.0419(16) Uani 1 1 d .
H26A H 0.0041 0.7774 -0.0365 0.050 Uiso 1 1 calc R
C27A C -0.0940(6) 0.8692(3) -0.0095(4) 0.0475(17) Uani 1 1 d .
H27A H -0.0976 0.8582 0.0431 0.057 Uiso 1 1 calc R
C28A C -0.1501(6) 0.9333(3) -0.0390(5) 0.0540(19) Uani 1 1 d .
H28A H -0.1943 0.9659 -0.0064 0.065 Uiso 1 1 calc R
C29A C -0.1438(6) 0.9512(3) -0.1146(5) 0.0519(19) Uani 1 1 d .
H29A H -0.1815 0.9959 -0.1344 0.062 Uiso 1 1 calc R
C30A C -0.0797(6) 0.9012(3) -0.1619(4) 0.0431(16) Uani 1 1 d .
H30A H -0.0751 0.9122 -0.2144 0.052 Uiso 1 1 calc R
O31A O 0.2026(4) 0.77115(19) -0.1443(2) 0.0398(10) Uani 1 1 d .
Si3A Si 0.37818(17) 0.82998(9) -0.12545(11) 0.0436(5) Uani 1 1 d .
C33A C 0.4315(8) 0.8923(5) -0.2052(5) 0.124(4) Uani 1 1 d .
H33A H 0.3571 0.9293 -0.2128 0.187 Uiso 1 1 calc R
H33B H 0.4242 0.8598 -0.2519 0.187 Uiso 1 1 calc R
H33C H 0.5417 0.9210 -0.1934 0.187 Uiso 1 1 calc R
C34A C 0.5130(7) 0.7603(4) -0.1086(6) 0.113(4) Uani 1 1 d .
H34A H 0.4817 0.7279 -0.0657 0.169 Uiso 1 1 calc R
H34B H 0.6236 0.7884 -0.0961 0.169 Uiso 1 1 calc R
H34C H 0.5066 0.7270 -0.1547 0.169 Uiso 1 1 calc R
C35A C 0.3823(8) 0.8926(5) -0.0440(6) 0.160(5) Uani 1 1 d .
H35A H 0.3544 0.8612 -0.0001 0.239 Uiso 1 1 calc R
H35B H 0.3045 0.9275 -0.0548 0.239 Uiso 1 1 calc R
H35C H 0.4904 0.9237 -0.0322 0.239 Uiso 1 1 calc R
C1B C 0.3867(6) 0.6587(3) 0.5786(4) 0.0469(16) Uani 1 1 d .
H1B H 0.4504 0.6889 0.5449 0.056 Uiso 1 1 calc R
C2B C 0.3628(7) 0.6900(3) 0.6476(4) 0.0526(18) Uani 1 1 d .
H2B H 0.4106 0.7425 0.6617 0.063 Uiso 1 1 calc R
C3B C 0.2687(7) 0.6454(4) 0.6974(4) 0.0557(18) Uani 1 1 d .
H3B H 0.2515 0.6681 0.7446 0.067 Uiso 1 1 calc R
C4B C 0.2019(6) 0.5697(3) 0.6782(4) 0.0516(18) Uani 1 1 d .
H4B H 0.1410 0.5391 0.7128 0.062 Uiso 1 1 calc R
C5B C 0.2228(6) 0.5378(3) 0.6087(3) 0.0372(14) Uani 1 1 d .
C6B C 0.1556(6) 0.4656(3) 0.5688(4) 0.0380(14) Uani 1 1 d .
C7B C 0.0475(6) 0.3977(3) 0.5861(4) 0.0434(15) Uani 1 1 d .
H7B H 0.0085 0.3935 0.6348 0.052 Uiso 1 1 calc R
C8B C 0.0004(6) 0.3388(3) 0.5319(4) 0.0505(18) Uani 1 1 d .
H8B H -0.0701 0.2930 0.5438 0.061 Uiso 1 1 calc R
C9B C 0.0539(6) 0.3441(3) 0.4589(4) 0.0511(18) Uani 1 1 d .
H9B H 0.0161 0.3028 0.4219 0.061 Uiso 1 1 calc R
C10B C 0.1594(6) 0.4079(3) 0.4404(4) 0.0419(15) Uani 1 1 d .
H10B H 0.1980 0.4116 0.3916 0.050 Uiso 1 1 calc R
C11B C 0.2075(6) 0.4671(3) 0.4964(4) 0.0377(15) Uani 1 1 d .
N12B N 0.3125(5) 0.5392(2) 0.4916(3) 0.0349(11) Uani 1 1 d .
C13B C 0.3168(6) 0.5828(3) 0.5593(3) 0.0337(13) Uani 1 1 d .
C14B C 0.3685(6) 0.5642(3) 0.4226(4) 0.0414(15) Uani 1 1 d .
H14B H 0.3103 0.5402 0.3766 0.050 Uiso 1 1 calc R
C15B C 0.4993(6) 0.6199(3) 0.4159(4) 0.0451(16) Uani 1 1 d .
H15B H 0.5673 0.6408 0.4607 0.054 Uiso 1 1 calc R
C16B C 0.5360(6) 0.6474(3) 0.3435(4) 0.0382(15) Uani 1 1 d .
C17B C 0.5620(6) 0.6755(3) 0.2852(4) 0.0383(15) Uani 1 1 d .
C18B C 0.5967(6) 0.7122(3) 0.2120(3) 0.0360(14) Uani 1 1 d .
C19B C 0.7310(6) 0.7838(3) 0.2301(3) 0.0352(14) Uani 1 1 d .
C20B C 0.7230(6) 0.8538(3) 0.1966(4) 0.0445(16) Uani 1 1 d .
H20B H 0.6329 0.8582 0.1609 0.053 Uiso 1 1 calc R
C21B C 0.8447(6) 0.9189(3) 0.2137(4) 0.0535(18) Uani 1 1 d .
H21B H 0.8376 0.9669 0.1899 0.064 Uiso 1 1 calc R
C22B C 0.9740(7) 0.9126(3) 0.2652(4) 0.0486(17) Uani 1 1 d .
H22B H 1.0562 0.9568 0.2781 0.058 Uiso 1 1 calc R
C23B C 0.9854(6) 0.8426(3) 0.2983(4) 0.0475(17) Uani 1 1 d .
H23B H 1.0774 0.8380 0.3326 0.057 Uiso 1 1 calc R
C24B C 0.8628(6) 0.7786(3) 0.2817(3) 0.0431(16) Uani 1 1 d .
H24B H 0.8697 0.7308 0.3061 0.052 Uiso 1 1 calc R
C25B C 0.6518(6) 0.6558(3) 0.1563(4) 0.0414(15) Uani 1 1 d .
C26B C 0.6729(6) 0.5827(3) 0.1743(4) 0.0461(16) Uani 1 1 d .
H26B H 0.6559 0.5649 0.2240 0.055 Uiso 1 1 calc R
C27B C 0.7178(7) 0.5340(4) 0.1224(5) 0.063(2) Uani 1 1 d .
H27B H 0.7302 0.4826 0.1358 0.075 Uiso 1 1 calc R
C28B C 0.7454(7) 0.5596(4) 0.0504(4) 0.060(2) Uani 1 1 d .
H28B H 0.7789 0.5259 0.0147 0.072 Uiso 1 1 calc R
C29B C 0.7248(7) 0.6335(3) 0.0297(4) 0.0512(17) Uani 1 1 d .
H29B H 0.7425 0.6514 -0.0200 0.061 Uiso 1 1 calc R
C30B C 0.6783(6) 0.6802(3) 0.0830(4) 0.0461(16) Uani 1 1 d .
H30B H 0.6635 0.7313 0.0696 0.055 Uiso 1 1 calc R
O31B O 0.4592(4) 0.74141(18) 0.1773(2) 0.0370(10) Uani 1 1 d .
Si3B Si 0.26800(17) 0.70209(9) 0.15455(10) 0.0398(5) Uani 1 1 d .
C33B C 0.1740(6) 0.6505(3) 0.2349(3) 0.0495(17) Uani 1 1 d .
H33D H 0.1873 0.6865 0.2796 0.074 Uiso 1 1 calc R
H33E H 0.2261 0.6058 0.2481 0.074 Uiso 1 1 calc R
H33F H 0.0591 0.6321 0.2192 0.074 Uiso 1 1 calc R
C34B C 0.1731(6) 0.7862(3) 0.1324(4) 0.0584(18) Uani 1 1 d .
H34D H 0.2217 0.8137 0.0902 0.088 Uiso 1 1 calc R
H34E H 0.1887 0.8214 0.1777 0.088 Uiso 1 1 calc R
H34F H 0.0577 0.7686 0.1174 0.088 Uiso 1 1 calc R
C35B C 0.2445(6) 0.6352(3) 0.0694(4) 0.0584(19) Uani 1 1 d .
H35D H 0.2943 0.6630 0.0276 0.088 Uiso 1 1 calc R
H35E H 0.1298 0.6167 0.0533 0.088 Uiso 1 1 calc R
H35F H 0.2969 0.5905 0.0822 0.088 Uiso 1 1 calc R

loop_
_atom_site_aniso_label
_atom_site_aniso_U_11
_atom_site_aniso_U_22
_atom_site_aniso_U_33
_atom_site_aniso_U_23
_atom_site_aniso_U_13
_atom_site_aniso_U_12
C1A 0.031(3) 0.036(4) 0.054(5) 0.002(3) 0.002(3) 0.005(3)
C2A 0.027(3) 0.051(4) 0.072(5) -0.012(4) 0.004(3) 0.005(3)
C3A 0.030(3) 0.060(4) 0.059(5) -0.010(4) 0.007(3) 0.001(3)
C4A 0.039(3) 0.044(4) 0.050(5) -0.001(3) 0.016(3) 0.004(3)
C5A 0.022(3) 0.036(3) 0.048(4) -0.002(3) 0.000(3) -0.005(2)
C6A 0.020(3) 0.036(3) 0.040(4) 0.015(3) 0.008(2) 0.002(2)
C7A 0.031(3) 0.036(4) 0.062(5) 0.011(3) 0.007(3) 0.006(3)
C8A 0.029(3) 0.039(4) 0.073(6) 0.020(4) 0.008(3) 0.007(3)
C9A 0.032(3) 0.054(4) 0.069(5) -0.001(4) -0.002(3) 0.010(3)
C10A 0.032(3) 0.029(3) 0.054(4) 0.010(3) 0.009(3) 0.006(2)
C11A 0.027(3) 0.026(3) 0.059(5) 0.011(3) 0.005(3) 0.005(2)
N12A 0.031(3) 0.041(3) 0.039(3) 0.005(2) 0.008(2) 0.005(2)
C13A 0.025(3) 0.036(3) 0.046(4) -0.002(3) -0.001(3) 0.001(2)
C14A 0.030(3) 0.047(4) 0.043(4) 0.003(3) 0.003(3) 0.000(3)
C15A 0.046(4) 0.047(4) 0.051(5) 0.002(3) 0.002(3) -0.008(3)
C16A 0.038(4) 0.048(4) 0.055(5) 0.007(4) 0.003(3) -0.004(3)
C17A 0.045(4) 0.034(4) 0.048(5) 0.011(3) 0.013(3) 0.005(3)
C18A 0.030(3) 0.034(3) 0.043(4) 0.010(3) 0.015(3) 0.004(2)
C19A 0.032(3) 0.046(4) 0.040(4) 0.008(3) 0.013(3) 0.001(3)
C20A 0.027(3) 0.055(4) 0.061(5) 0.001(3) 0.007(3) 0.005(3)
C21A 0.050(4) 0.039(4) 0.075(5) 0.010(3) 0.017(4) 0.006(3)
C22A 0.034(4) 0.059(4) 0.073(6) 0.000(4) 0.010(3) 0.003(3)
C23A 0.024(3) 0.055(4) 0.089(6) -0.009(4) 0.001(3) 0.001(3)
C24A 0.030(3) 0.050(4) 0.061(5) 0.015(3) -0.003(3) 0.001(3)
C25A 0.019(3) 0.041(4) 0.050(4) -0.001(3) 0.014(3) -0.008(2)
C26A 0.011(3) 0.049(4) 0.066(5) 0.001(3) 0.011(3) 0.002(2)
C27A 0.021(3) 0.045(4) 0.075(5) -0.002(4) 0.011(3) 0.002(3)
C28A 0.020(3) 0.046(4) 0.094(6) -0.018(4) 0.014(3) -0.002(3)
C29A 0.021(3) 0.038(4) 0.094(6) 0.005(4) 0.005(3) -0.002(3)
C30A 0.026(3) 0.030(3) 0.070(5) 0.003(3) 0.002(3) -0.003(2)
O31A 0.0204(19) 0.045(2) 0.053(3) 0.0150(19) 0.0093(17) 0.0007(16)
Si3A 0.0276(9) 0.0466(10) 0.0564(13) 0.0061(9) 0.0127(8) 0.0011(7)
C33A 0.062(5) 0.144(8) 0.140(9) 0.085(7) -0.029(5) -0.038(5)
C34A 0.035(4) 0.060(5) 0.231(12) 0.033(6) -0.025(5) -0.005(3)
C35A 0.049(5) 0.181(9) 0.223(12) -0.132(9) 0.073(6) -0.069(5)
C1B 0.033(3) 0.056(4) 0.051(5) -0.004(3) 0.005(3) 0.006(3)
C2B 0.040(4) 0.051(4) 0.065(5) -0.009(4) 0.005(3) 0.007(3)
C3B 0.039(4) 0.071(5) 0.062(5) -0.005(4) 0.015(3) 0.018(3)
C4B 0.037(3) 0.041(4) 0.077(6) 0.000(4) 0.015(3) 0.002(3)
C5B 0.034(3) 0.044(4) 0.038(4) -0.005(3) 0.013(3) 0.014(3)
C6B 0.033(3) 0.038(3) 0.048(4) 0.015(3) 0.013(3) 0.015(3)
C7B 0.037(3) 0.047(4) 0.052(4) 0.010(3) 0.023(3) 0.012(3)
C8B 0.031(3) 0.041(4) 0.079(6) 0.016(4) 0.012(3) 0.001(3)
C9B 0.039(4) 0.038(4) 0.076(6) 0.002(4) 0.002(3) 0.005(3)
C10B 0.033(3) 0.038(3) 0.055(5) 0.003(3) 0.005(3) 0.009(3)
C11B 0.024(3) 0.035(3) 0.055(5) 0.006(3) 0.010(3) 0.003(2)
N12B 0.030(3) 0.041(3) 0.036(3) 0.011(2) 0.012(2) 0.010(2)
C13B 0.031(3) 0.038(3) 0.034(4) -0.003(3) 0.010(3) 0.006(3)
C14B 0.037(3) 0.041(3) 0.047(4) 0.004(3) 0.007(3) 0.007(3)
C15B 0.036(3) 0.053(4) 0.048(5) 0.011(3) 0.009(3) 0.009(3)
C16B 0.032(3) 0.040(4) 0.045(5) 0.006(3) 0.009(3) 0.009(2)
C17B 0.028(3) 0.041(4) 0.046(5) 0.006(3) 0.007(3) 0.005(2)
C18B 0.029(3) 0.039(3) 0.040(4) 0.006(3) 0.004(3) 0.006(3)
C19B 0.022(3) 0.041(4) 0.043(4) -0.005(3) 0.012(3) 0.002(2)
C20B 0.024(3) 0.049(4) 0.061(5) 0.009(3) 0.011(3) 0.002(3)
C21B 0.026(3) 0.046(4) 0.089(6) 0.013(4) 0.015(3) 0.002(3)
C22B 0.034(4) 0.039(4) 0.073(5) 0.003(3) 0.013(3) 0.001(3)
C23B 0.027(3) 0.049(4) 0.068(5) -0.006(3) 0.008(3) 0.010(3)
C24B 0.035(3) 0.038(3) 0.060(5) 0.001(3) 0.017(3) 0.008(3)
C25B 0.025(3) 0.046(4) 0.051(5) -0.004(3) 0.011(3) -0.002(3)
C26B 0.041(3) 0.033(4) 0.068(5) 0.000(3) 0.018(3) 0.009(3)
C27B 0.051(4) 0.053(4) 0.085(7) 0.001(4) 0.009(4) 0.009(3)
C28B 0.049(4) 0.069(5) 0.064(6) -0.028(4) 0.016(4) 0.010(3)
C29B 0.058(4) 0.037(4) 0.061(5) 0.001(3) 0.026(3) 0.006(3)
C30B 0.034(3) 0.040(4) 0.063(5) -0.006(3) 0.012(3) 0.002(3)
O31B 0.029(2) 0.036(2) 0.045(3) 0.0026(18) 0.0056(17) 0.0004(16)
Si3B 0.0277(9) 0.0462(10) 0.0451(12) 0.0038(8) 0.0102(7) 0.0014(7)
C33B 0.033(3) 0.064(4) 0.053(5) 0.008(3) 0.010(3) 0.008(3)
C34B 0.041(4) 0.074(5) 0.059(5) 0.011(4) 0.007(3) 0.004(3)
C35B 0.032(3) 0.070(4) 0.065(5) -0.012(4) 0.013(3) -0.016(3)

loop_
_atom_type_symbol
_atom_type_description
_atom_type_scat_dispersion_real
_atom_type_scat_dispersion_imag
_atom_type_scat_source
C C 0.0033 0.0016 'International Tables Vol C Tables 4.2.6.8 and 6.1.1.4'
H H 0.0000 0.0000 'International Tables Vol C Tables 4.2.6.8 and 6.1.1.4'
N N 0.0061 0.0033 'International Tables Vol C Tables 4.2.6.8 and 6.1.1.4'
O O 0.0106 0.0060 'International Tables Vol C Tables 4.2.6.8 and 6.1.1.4'
Si Si 0.0817 0.0704 'International Tables Vol C Tables 4.2.6.8 and 6.1.1.4'

loop_
_geom_angle_atom_site_label_1
_geom_angle_atom_site_label_2
_geom_angle_atom_site_label_3
_geom_angle
C2A C1A C13A 118.4(6)
C2A C1A H1A 120.8
C13A C1A H1A 120.8
C1A C2A C3A 120.4(6)
C1A C2A H2A 119.8
C3A C2A H2A 119.8
C4A C3A C2A 122.6(6)
C4A C3A H3A 118.7
C2A C3A H3A 118.7
C3A C4A C5A 116.9(6)
C3A C4A H4A 121.6
C5A C4A H4A 121.6
C4A C5A C13A 120.3(5)
C4A C5A C6A 132.2(6)
C13A C5A C6A 107.4(5)
C7A C6A C11A 118.6(5)
C7A C6A C5A 134.2(6)
C11A C6A C5A 107.2(5)
C8A C7A C6A 120.1(6)
C8A C7A H7A 119.9
C6A C7A H7A 119.9
C7A C8A C9A 120.4(6)
C7A C8A H8A 119.8
C9A C8A H8A 119.8
C10A C9A C8A 121.5(6)
C10A C9A H9A 119.3
C8A C9A H9A 119.3
C11A C10A C9A 116.1(6)
C11A C10A H10A 121.9
C9A C10A H10A 121.9
C10A C11A C6A 123.3(5)
C10A C11A N12A 127.7(6)
C6A C11A N12A 109.1(5)
C11A N12A C14A 123.1(5)
C11A N12A C13A 109.3(5)
C14A N12A C13A 127.7(5)
C1A C13A N12A 131.5(6)
C1A C13A C5A 121.4(6)
N12A C13A C5A 107.0(5)
C15A C14A N12A 126.1(6)
C15A C14A H14A 116.9
N12A C14A H14A 116.9
C14A C15A C16A 123.8(6)
C14A C15A H15A 118.1
C16A C15A H15A 118.1
C17A C16A C15A 175.6(7)
C16A C17A C18A 175.3(6)
O31A C18A C17A 110.0(4)
O31A C18A C19A 106.6(4)
C17A C18A C19A 110.3(5)
O31A C18A C25A 109.0(4)
C17A C18A C25A 112.0(5)
C19A C18A C25A 108.9(4)
C24A C19A C20A 118.2(5)
C24A C19A C18A 120.4(5)
C20A C19A C18A 121.4(5)
C19A C20A C21A 120.5(5)
C19A C20A H20A 119.7
C21A C20A H20A 119.7
C22A C21A C20A 119.6(6)
C22A C21A H21A 120.2
C20A C21A H21A 120.2
C23A C22A C21A 120.3(5)
C23A C22A H22A 119.9
C21A C22A H22A 119.9
C22A C23A C24A 120.4(5)
C22A C23A H23A 119.8
C24A C23A H23A 119.8
C19A C24A C23A 120.8(5)
C19A C24A H24A 119.6
C23A C24A H24A 119.6
C30A C25A C26A 118.1(6)
C30A C25A C18A 122.6(6)
C26A C25A C18A 119.3(5)
C27A C26A C25A 122.0(6)
C27A C26A H26A 119.0
C25A C26A H26A 119.0
C26A C27A C28A 119.1(7)
C26A C27A H27A 120.5
C28A C27A H27A 120.5
C29A C28A C27A 121.5(6)
C29A C28A H28A 119.3
C27A C28A H28A 119.3
C28A C29A C30A 118.0(6)
C28A C29A H29A 121.0
C30A C29A H29A 121.0
C25A C30A C29A 121.3(6)
C25A C30A H30A 119.3
C29A C30A H30A 119.3
C18A O31A Si3A 132.4(3)
O31A Si3A C35A 111.8(3)
O31A Si3A C34A 101.3(2)
C35A Si3A C34A 112.3(4)
O31A Si3A C33A 113.1(3)
C35A Si3A C33A 107.2(5)
C34A Si3A C33A 111.3(4)
Si3A C33A H33A 109.5
Si3A C33A H33B 109.5
H33A C33A H33B 109.5
Si3A C33A H33C 109.5
H33A C33A H33C 109.5
H33B C33A H33C 109.5
Si3A C34A H34A 109.5
Si3A C34A H34B 109.5
H34A C34A H34B 109.5
Si3A C34A H34C 109.5
H34A C34A H34C 109.5
H34B C34A H34C 109.5
Si3A C35A H35A 109.5
Si3A C35A H35B 109.5
H35A C35A H35B 109.5
Si3A C35A H35C 109.5
H35A C35A H35C 109.5
H35B C35A H35C 109.5
C2B C1B C13B 118.7(6)
C2B C1B H1B 120.7
C13B C1B H1B 120.7
C1B C2B C3B 120.7(6)
C1B C2B H2B 119.6
C3B C2B H2B 119.6
C4B C3B C2B 120.2(6)
C4B C3B H3B 119.9
C2B C3B H3B 119.9
C3B C4B C5B 119.8(6)
C3B C4B H4B 120.1
C5B C4B H4B 120.1
C4B C5B C13B 119.5(5)
C4B C5B C6B 133.3(6)
C13B C5B C6B 106.9(5)
C11B C6B C7B 116.9(5)
C11B C6B C5B 108.8(5)
C7B C6B C5B 134.3(6)
C8B C7B C6B 119.2(6)
C8B C7B H7B 120.4
C6B C7B H7B 120.4
C7B C8B C9B 121.5(6)
C7B C8B H8B 119.2
C9B C8B H8B 119.2
C10B C9B C8B 121.0(6)
C10B C9B H9B 119.5
C8B C9B H9B 119.5
C9B C10B C11B 116.8(6)
C9B C10B H10B 121.6
C11B C10B H10B 121.6
C10B C11B C6B 124.6(5)
C10B C11B N12B 128.1(6)
C6B C11B N12B 107.3(5)
C13B N12B C14B 128.4(5)
C13B N12B C11B 108.3(5)
C14B N12B C11B 121.9(5)
C1B C13B N12B 130.1(6)
C1B C13B C5B 121.1(6)
N12B C13B C5B 108.6(5)
C15B C14B N12B 125.3(5)
C15B C14B H14B 117.3
N12B C14B H14B 117.3
C14B C15B C16B 121.1(5)
C14B C15B H15B 119.5
C16B C15B H15B 119.5
C17B C16B C15B 174.5(6)
C16B C17B C18B 179.1(6)
O31B C18B C17B 110.4(4)
O31B C18B C25B 110.9(4)
C17B C18B C25B 112.0(5)
O31B C18B C19B 106.1(4)
C17B C18B C19B 108.0(4)
C25B C18B C19B 109.2(4)
C20B C19B C24B 118.5(5)
C20B C19B C18B 121.6(5)
C24B C19B C18B 119.8(5)
C19B C20B C21B 121.4(5)
C19B C20B H20B 119.3
C21B C20B H20B 119.3
C22B C21B C20B 119.3(6)
C22B C21B H21B 120.4
C20B C21B H21B 120.4
C21B C22B C23B 120.1(5)
C21B C22B H22B 119.9
C23B C22B H22B 119.9
C22B C23B C24B 120.2(5)
C22B C23B H23B 119.9
C24B C23B H23B 119.9
C19B C24B C23B 120.5(5)
C19B C24B H24B 119.8
C23B C24B H24B 119.8
C26B C25B C30B 117.9(6)
C26B C25B C18B 123.4(6)
C30B C25B C18B 118.6(5)
C25B C26B C27B 121.4(7)
C25B C26B H26B 119.3
C27B C26B H26B 119.3
C26B C27B C28B 119.8(7)
C26B C27B H27B 120.1
C28B C27B H27B 120.1
C29B C28B C27B 120.7(6)
C29B C28B H28B 119.7
C27B C28B H28B 119.7
C30B C29B C28B 117.7(7)
C30B C29B H29B 121.1
C28B C29B H29B 121.1
C29B C30B C25B 122.5(6)
C29B C30B H30B 118.8
C25B C30B H30B 118.8
C18B O31B Si3B 133.7(3)
O31B Si3B C34B 103.2(2)
O31B Si3B C35B 110.4(2)
C34B Si3B C35B 110.6(3)
O31B Si3B C33B 113.3(2)
C34B Si3B C33B 108.8(3)
C35B Si3B C33B 110.3(3)
Si3B C33B H33D 109.5
Si3B C33B H33E 109.5
H33D C33B H33E 109.5
Si3B C33B H33F 109.5
H33D C33B H33F 109.5
H33E C33B H33F 109.5
Si3B C34B H34D 109.5
Si3B C34B H34E 109.5
H34D C34B H34E 109.5
Si3B C34B H34F 109.5
H34D C34B H34F 109.5
H34E C34B H34F 109.5
Si3B C35B H35D 109.5
Si3B C35B H35E 109.5
H35D C35B H35E 109.5
Si3B C35B H35F 109.5
H35D C35B H35F 109.5
H35E C35B H35F 109.5

loop_
_geom_bond_atom_site_label_1
_geom_bond_atom_site_label_2
_geom_bond_distance
C1A C2A 1.368(8)
C1A C13A 1.374(7)
C1A H1A 0.9500
C2A C3A 1.405(8)
C2A H2A 0.9500
C3A C4A 1.378(7)
C3A H3A 0.9500
C4A C5A 1.393(8)
C4A H4A 0.9500
C5A C13A 1.420(7)
C5A C6A 1.454(7)
C6A C7A 1.382(7)
C6A C11A 1.386(8)
C7A C8A 1.340(8)
C7A H7A 0.9500
C8A C9A 1.399(8)
C8A H8A 0.9500
C9A C10A 1.385(7)
C9A H9A 0.9500
C10A C11A 1.370(7)
C10A H10A 0.9500
C11A N12A 1.399(6)
N12A C14A 1.399(7)
N12A C13A 1.408(7)
C14A C15A 1.323(7)
C14A H14A 0.9500
C15A C16A 1.419(9)
C15A H15A 0.9500
C16A C17A 1.172(8)
C17A C18A 1.480(8)
C18A O31A 1.448(6)
C18A C19A 1.528(7)
C18A C25A 1.538(7)
C19A C24A 1.383(7)
C19A C20A 1.384(7)
C20A C21A 1.420(7)
C20A H20A 0.9500
C21A C22A 1.370(7)
C21A H21A 0.9500
C22A C23A 1.359(7)
C22A H22A 0.9500
C23A C24A 1.401(7)
C23A H23A 0.9500
C24A H24A 0.9500
C25A C30A 1.366(7)
C25A C26A 1.390(8)
C26A C27A 1.359(7)
C26A H26A 0.9500
C27A C28A 1.375(8)
C27A H27A 0.9500
C28A C29A 1.375(8)
C28A H28A 0.9500
C29A C30A 1.408(8)
C29A H29A 0.9500
C30A H30A 0.9500
O31A Si3A 1.653(3)
Si3A C35A 1.779(8)
Si3A C34A 1.816(6)
Si3A C33A 1.833(7)
C33A H33A 0.9800
C33A H33B 0.9800
C33A H33C 0.9800
C34A H34A 0.9800
C34A H34B 0.9800
C34A H34C 0.9800
C35A H35A 0.9800
C35A H35B 0.9800
C35A H35C 0.9800
C1B C2B 1.369(8)
C1B C13B 1.371(7)
C1B H1B 0.9500
C2B C3B 1.402(8)
C2B H2B 0.9500
C3B C4B 1.362(7)
C3B H3B 0.9500
C4B C5B 1.376(8)
C4B H4B 0.9500
C5B C13B 1.400(7)
C5B C6B 1.425(7)
C6B C11B 1.390(8)
C6B C7B 1.423(7)
C7B C8B 1.365(8)
C7B H7B 0.9500
C8B C9B 1.406(9)
C8B H8B 0.9500
C9B C10B 1.367(7)
C9B H9B 0.9500
C10B C11B 1.389(7)
C10B H10B 0.9500
C11B N12B 1.417(6)
N12B C13B 1.395(6)
N12B C14B 1.399(7)
C14B C15B 1.358(7)
C14B H14B 0.9500
C15B C16B 1.414(8)
C15B H15B 0.9500
C16B C17B 1.170(8)
C17B C18B 1.482(8)
C18B O31B 1.435(5)
C18B C25B 1.539(8)
C18B C19B 1.539(7)
C19B C20B 1.371(7)
C19B C24B 1.381(7)
C20B C21B 1.398(7)
C20B H20B 0.9500
C21B C22B 1.367(7)
C21B H21B 0.9500
C22B C23B 1.373(7)
C22B H22B 0.9500
C23B C24B 1.390(7)
C23B H23B 0.9500
C24B H24B 0.9500
C25B C26B 1.354(7)
C25B C30B 1.394(8)
C26B C27B 1.363(8)
C26B H26B 0.9500
C27B C28B 1.379(9)
C27B H27B 0.9500
C28B C29B 1.379(8)
C28B H28B 0.9500
C29B C30B 1.364(8)
C29B H29B 0.9500
C30B H30B 0.9500
O31B Si3B 1.652(3)
Si3B C34B 1.819(6)
Si3B C35B 1.853(6)
Si3B C33B 1.864(6)
C33B H33D 0.9800
C33B H33E 0.9800
C33B H33F 0.9800
C34B H34D 0.9800
C34B H34E 0.9800
C34B H34F 0.9800
C35B H35D 0.9800
C35B H35E 0.9800
C35B H35F 0.9800
